data_7126398
loop_
_publ_author_name
'Burt, Liam K.'
'Cordiner, Richard L.'
'Hill, Anthony F.'
'Manzano, Richard A.'
'Wagler, J\"org'

_publ_section_title
;
 The significance of phosphoniocarbynes in halocarbyne cross-coupling
 reactions.
;
_journal_issue 42
_journal_name_full 'Chemical communications (Cambridge, England)'
_journal_page_first 5673
_journal_page_last 5676
_journal_paper_doi 10.1039/d0cc02070b
_journal_volume 56
_journal_year 2020
_chemical_formula_moiety 'C44 H46 B Br Mo N6 O2 P2 Pd'
_chemical_formula_sum 'C44 H46 B Br Mo N6 O2 P2 Pd'
_chemical_formula_weight 1045.87
_space_group_crystal_system monoclinic
_space_group_IT_number 15
_space_group_name_Hall '-C 2yc'
_space_group_name_H-M_alt 'C 1 2/c 1'
_atom_sites_solution_hydrogens geom
_atom_sites_solution_primary dual
_audit_creation_date 2019-07-01
_audit_creation_method
;
Olex2 1.2
(compiled 2018.05.29 svn.r3508 for OlexSys, GUI svn.r5506)
;
_audit_update_record
;
2020-03-06 deposited with the CCDC.	2020-04-08 downloaded from the CCDC.
;
_cell_angle_alpha 90
_cell_angle_beta 94.607(6)
_cell_angle_gamma 90
_cell_formula_units_Z 8
_cell_length_a 42.971(3)
_cell_length_b 10.4460(5)
_cell_length_c 20.5602(10)
_cell_measurement_reflns_used 3069
_cell_measurement_temperature 150.00(10)
_cell_measurement_theta_max 72.6110
_cell_measurement_theta_min 4.6160
_cell_volume 9199.1(9)
_computing_cell_refinement 'CrysAlisPro 1.171.40.36a (Rigaku OD, 2018)'
_computing_data_collection 'CrysAlisPro 1.171.40.36a (Rigaku OD, 2018)'
_computing_data_reduction 'CrysAlisPro 1.171.40.36a (Rigaku OD, 2018)'
_computing_molecular_graphics 'Olex2 (Dolomanov et al., 2009)'
_computing_publication_material 'Olex2 (Dolomanov et al., 2009)'
_computing_structure_refinement 'ShelXL (Sheldrick, 2015)'
_computing_structure_solution 'ShelXT (Sheldrick, 2015)'
_diffrn_ambient_environment N~2~
_diffrn_ambient_temperature 150.00(10)
_diffrn_detector 'CCD plate'
_diffrn_detector_area_resol_mean 8.1297
_diffrn_detector_type EosS2
_diffrn_measured_fraction_theta_full 0.999
_diffrn_measured_fraction_theta_max 0.972
_diffrn_measurement_details
;
List of Runs (angles in degrees, time in seconds):

  # Type    Start    End  Width  t~exp~   \w     \q     \k     \f   Frames
#--------------------------------------------------------------------------
  1  \w      9.00  53.00   1.00   11.50    --   36.18 -57.00 120.00   44
  2  \w    -13.00  63.00   1.00   11.50    --   36.18 -77.00-150.00   76
  3  \w     28.00  90.00   1.00   11.50    --   36.18-125.00  30.00   62
  4  \w     24.00  95.00   1.00   11.50    --   36.18  38.00  90.00   71
  5  \w    -27.00   4.00   1.00   11.50    --   36.18 -57.00 120.00   31
  6  \w     27.00 102.00   1.00   11.50    --   36.18  38.00 -60.00   75
  7  \w    -17.00  63.00   1.00   11.50    --   36.18 -77.00  90.00   80
  8  \w    -32.00  57.00   1.00   11.50    --   36.18 -19.00 -60.00   89
  9  \w     42.00 125.00   1.00   24.00    --  109.99 -45.00  30.00   83
 10  \w    105.00 169.00   1.00   24.00    --  109.99 111.00 -30.00   64
 11  \w    103.00 155.00   1.00   24.00    --  109.99  77.00  90.00   52
 12  \w     93.00 160.00   1.00   24.00    --  109.99  45.00-180.00   67
 13  \w     47.00 105.00   1.00   24.00    --  109.99 -95.00-120.00   58
 14  \w     42.00  94.00   1.00   24.00    --  109.99 -30.00 150.00   52
 15  \w     48.00 106.00   1.00   24.00    --  109.99 -95.00  60.00   58
 16  \w     74.00 128.00   1.00   24.00    --  109.99 -61.00 -60.00   54
 17  \w     49.00 109.00   1.00   24.00    --  109.99-111.00-180.00   60
 18  \w     42.00 114.00   1.00   24.00    --  109.99 -45.00-150.00   72
 19  \w     77.00 160.00   1.00   24.00    --  109.99  15.00  90.00   83
 20  \w     55.00 106.00   1.00   24.00    --  109.99 -95.00 -30.00   51
 21  \w    107.00 178.00   1.00   24.00    --  109.99  77.00 120.00   71
;
_diffrn_measurement_device 'four-circle diffractometer'
_diffrn_measurement_device_type 'SuperNova, Dual, Cu at home/near, EosS2'
_diffrn_measurement_method '\w scans'
_diffrn_orient_matrix_type 'CrysAlisPro convention (1999,Acta A55,543-557)'
_diffrn_orient_matrix_UB_11 0.0351588000
_diffrn_orient_matrix_UB_12 0.0305782000
_diffrn_orient_matrix_UB_13 0.0064619000
_diffrn_orient_matrix_UB_21 -0.0072231000
_diffrn_orient_matrix_UB_22 0.1375752000
_diffrn_orient_matrix_UB_23 0.0213024000
_diffrn_orient_matrix_UB_31 0.0019995000
_diffrn_orient_matrix_UB_32 -0.0436567000
_diffrn_orient_matrix_UB_33 0.0718026000
_diffrn_radiation_monochromator mirror
_diffrn_radiation_probe x-ray
_diffrn_radiation_type CuK\a
_diffrn_radiation_wavelength 1.54184
_diffrn_reflns_av_R_equivalents 0.1300
_diffrn_reflns_av_unetI/netI 0.1928
_diffrn_reflns_Laue_measured_fraction_full 0.999
_diffrn_reflns_Laue_measured_fraction_max 0.972
_diffrn_reflns_limit_h_max 52
_diffrn_reflns_limit_h_min -50
_diffrn_reflns_limit_k_max 10
_diffrn_reflns_limit_k_min -12
_diffrn_reflns_limit_l_max 25
_diffrn_reflns_limit_l_min -18
_diffrn_reflns_number 27863
_diffrn_reflns_point_group_measured_fraction_full 0.999
_diffrn_reflns_point_group_measured_fraction_max 0.972
_diffrn_reflns_theta_full 67.684
_diffrn_reflns_theta_max 74.307
_diffrn_reflns_theta_min 4.129
_diffrn_source 'micro-focus sealed X-ray tube'
_diffrn_source_type 'SuperNova (Cu) X-ray Source'
_exptl_absorpt_coefficient_mu 7.395
_exptl_absorpt_correction_T_max 1.00000
_exptl_absorpt_correction_T_min 0.78630
_exptl_absorpt_correction_type multi-scan
_exptl_absorpt_process_details
;
CrysAlisPro 1.171.40.36a (Rigaku Oxford Diffraction, 2018)
Empirical absorption correction using spherical harmonics,
 implemented in SCALE3 ABSPACK scaling algorithm.
;
_exptl_crystal_colour 'clear light orange'
_exptl_crystal_density_diffrn 1.510
_exptl_crystal_description plate
_exptl_crystal_F_000 4208
_exptl_crystal_size_max 0.083
_exptl_crystal_size_mid 0.041
_exptl_crystal_size_min 0.029
_refine_diff_density_max 4.020
_refine_diff_density_min -1.673
_refine_diff_density_rms 0.223
_refine_ls_extinction_method none
_refine_ls_goodness_of_fit_ref 1.004
_refine_ls_hydrogen_treatment constr
_refine_ls_matrix_type full
_refine_ls_number_parameters 529
_refine_ls_number_reflns 9109
_refine_ls_number_restraints 0
_refine_ls_restrained_S_all 1.004
_refine_ls_R_factor_all 0.1620
_refine_ls_R_factor_gt 0.0960
_refine_ls_shift/su_max 0.002
_refine_ls_shift/su_mean 0.000
_refine_ls_structure_factor_coef Fsqd
_refine_ls_weighting_details 'w=1/[\s^2^(Fo^2^)+(0.1352P)^2^] where P=(Fo^2^+2Fc^2^)/3'
_refine_ls_weighting_scheme calc
_refine_ls_wR_factor_gt 0.2556
_refine_ls_wR_factor_ref 0.3206
_reflns_Friedel_coverage 0.000
_reflns_number_gt 4590
_reflns_number_total 9109
_reflns_threshold_expression 'I > 2\s(I)'
_cod_data_source_file d0cc02070b3.cif
_cod_data_source_block 6
_cod_depositor_comments 'Adding full bibliography for 7126395--7126402.cif.'
_cod_database_code 7126398
_shelx_shelxl_version_number 2016/6
_chemical_oxdiff_formula 'C44 H42 O2 N6 P2 B1 Br1 Pd1 Mo1'
_chemical_oxdiff_usercomment 'liq. diff. CHCl3/hex @ degC'
_shelx_space_group_comment
;
The symmetry employed for this shelxl refinement is uniquely defined
by the following loop, which should always be used as a source of
symmetry information in preference to the above space-group names.
They are only intended as comments.
;
_reflns_odcompleteness_completeness 99.81
_reflns_odcompleteness_iscentric 1
_reflns_odcompleteness_theta 66.49
_olex2_refinement_description
;
1. Fixed Uiso
 At 1.2 times of:
  All B(H) groups, All C(H) groups, All C(H,H) groups
 At 1.5 times of:
  All C(H,H,H) groups
2.a Ternary CH refined with riding coordinates:
 B1(H1)
2.b Secondary CH2 refined with riding coordinates:
 C19(H19A,H19B), C20(H20A,H20B)
2.c Aromatic/amide H refined with riding coordinates:
 C6(H6), C11(H11), C16(H16), C22(H22), C23(H23), C24(H24), C25(H25), C26(H26),
 C31(H31), C32(H32), C33(H33), C34(H34), C35(H35), C41(H41), C42(H42), C43(H43),
  C44(H44), C45(H45), C47(H47), C48(H48), C49(H49), C50(H50), C51(H51)
2.d Idealised Me refined as rotating group:
 C4(H4A,H4B,H4C), C8(H8A,H8B,H8C), C9(H9A,H9B,H9C), C13(H13A,H13B,H13C),
 C14(H14A,H14B,H14C), C18(H18A,H18B,H18C)
;
_ins_header
;
TITL LB016_scale in C2/c 
REM C2/c (#15 in standard setting)
CELL 1.54184  42.971037  10.446018  20.560196  90.0000  94.6069  90.0000
ZERR    8.00   0.002771   0.000488   0.001025   0.0000   0.0058   0.0000
LATT  7
SYMM -x, y,-z+1/2 
SFAC C H B N O P Br Mo Pd
UNIT 352.00 336.00 8.00 48.00 16.00 16.00 8.00 8.00 8.00
TREF
HKLF 4
END
;
_olex2_submission_special_instructions 'No special instructions were received'
_oxdiff_exptl_absorpt_empirical_details
;
Empirical correction (ABSPACK) includes:
- Absorption correction using spherical harmonics
- Frame scaling
;
_oxdiff_exptl_absorpt_empirical_full_max 1.225
_oxdiff_exptl_absorpt_empirical_full_min 0.812

loop_
_space_group_symop_operation_xyz
'x, y, z'
'-x, y, -z+1/2'
'x+1/2, y+1/2, z'
'-x+1/2, y+1/2, -z+1/2'
'-x, -y, -z'
'x, -y, z-1/2'
'-x+1/2, -y+1/2, -z'
'x+1/2, -y+1/2, z-1/2'

loop_
_atom_site_label
_atom_site_type_symbol
_atom_site_fract_x
_atom_site_fract_y
_atom_site_fract_z
_atom_site_U_iso_or_equiv
_atom_site_adp_type
_atom_site_occupancy
_atom_site_site_symmetry_order
_atom_site_calc_flag
_atom_site_refinement_flags_posn
_atom_site_refinement_flags_adp
_atom_site_refinement_flags_occupancy
_atom_site_disorder_assembly
_atom_site_disorder_group
Pd1 Pd 0.33153(2) 0.46870(9) 0.32201(4) 0.0337(3) Uani 1 1 d . . . . .
Mo1 Mo 0.39803(2) 0.35939(10) 0.44001(5) 0.0371(3) Uani 1 1 d . . . . .
Br1 Br 0.32945(4) 0.24031(14) 0.28941(8) 0.0510(4) Uani 1 1 d . . . . .
P1 P 0.28270(7) 0.5226(3) 0.26625(15) 0.0314(6) Uani 1 1 d . . . . .
P2 P 0.33472(7) 0.6793(3) 0.34779(15) 0.0339(7) Uani 1 1 d . . . . .
O1 O 0.4230(3) 0.2357(11) 0.3158(5) 0.063(3) Uani 1 1 d . . . . .
O2 O 0.3528(3) 0.1196(11) 0.4430(6) 0.066(3) Uani 1 1 d . . . . .
N1 N 0.4333(3) 0.2523(12) 0.5111(6) 0.050(3) Uani 1 1 d . . . . .
N2 N 0.4441(3) 0.3137(12) 0.5695(6) 0.047(3) Uani 1 1 d . . . . .
N3 N 0.3826(3) 0.4376(11) 0.5322(5) 0.038(2) Uani 1 1 d . . . . .
N4 N 0.4043(3) 0.4851(12) 0.5794(5) 0.044(3) Uani 1 1 d . . . . .
N5 N 0.4347(2) 0.5088(11) 0.4547(5) 0.036(2) Uani 1 1 d . . . . .
N6 N 0.4497(2) 0.5298(11) 0.5150(5) 0.037(2) Uani 1 1 d . . . . .
C1 C 0.3691(3) 0.4267(12) 0.3827(6) 0.036(3) Uani 1 1 d . . . . .
C2 C 0.4151(3) 0.2827(13) 0.3620(6) 0.038(3) Uani 1 1 d . . . . .
C3 C 0.3701(3) 0.2087(16) 0.4417(6) 0.047(3) Uani 1 1 d . . . . .
C4 C 0.4386(4) 0.0329(14) 0.4641(8) 0.060(4) Uani 1 1 d . . . . .
H4A H 0.416757 0.014118 0.456650 0.090 Uiso 1 1 calc GR . . . .
H4B H 0.449777 -0.043941 0.476742 0.090 Uiso 1 1 calc GR . . . .
H4C H 0.446212 0.066137 0.424853 0.090 Uiso 1 1 calc GR . . . .
C5 C 0.4436(3) 0.1336(14) 0.5193(9) 0.055(4) Uani 1 1 d . . . . .
C6 C 0.4603(4) 0.1150(17) 0.5832(7) 0.055(4) Uani 1 1 d . . . . .
H6 H 0.469425 0.040434 0.600446 0.066 Uiso 1 1 calc R . . . .
C7 C 0.4592(3) 0.2329(16) 0.6118(6) 0.046(4) Uani 1 1 d . . . . .
C8 C 0.4722(4) 0.2686(19) 0.6775(7) 0.069(5) Uani 1 1 d . . . . .
H8A H 0.494539 0.267438 0.679167 0.104 Uiso 1 1 calc GR . . . .
H8B H 0.465200 0.208635 0.708672 0.104 Uiso 1 1 calc GR . . . .
H8C H 0.465178 0.352978 0.687797 0.104 Uiso 1 1 calc GR . . . .
C9 C 0.3244(3) 0.4276(13) 0.5153(7) 0.043(3) Uani 1 1 d . . . . .
H9A H 0.319228 0.488928 0.481404 0.065 Uiso 1 1 calc GR . . . .
H9B H 0.307782 0.423851 0.543920 0.065 Uiso 1 1 calc GR . . . .
H9C H 0.327078 0.344809 0.496315 0.065 Uiso 1 1 calc GR . . . .
C10 C 0.3541(3) 0.4669(13) 0.5535(7) 0.043(3) Uani 1 1 d . . . . .
C11 C 0.3576(3) 0.5294(13) 0.6128(6) 0.044(3) Uani 1 1 d . . . . .
H11 H 0.341735 0.559004 0.637196 0.052 Uiso 1 1 calc R . . . .
C12 C 0.3890(3) 0.5388(12) 0.6284(6) 0.038(3) Uani 1 1 d . . . . .
C13 C 0.4051(4) 0.6008(17) 0.6883(7) 0.058(4) Uani 1 1 d . . . . .
H13A H 0.419339 0.540769 0.710050 0.087 Uiso 1 1 calc GR . . . .
H13B H 0.389852 0.626384 0.717269 0.087 Uiso 1 1 calc GR . . . .
H13C H 0.416506 0.674609 0.675590 0.087 Uiso 1 1 calc GR . . . .
C14 C 0.4392(4) 0.5889(15) 0.3423(7) 0.052(4) Uani 1 1 d . . . . .
H14A H 0.450517 0.523548 0.321324 0.077 Uiso 1 1 calc GR . . . .
H14B H 0.443984 0.670968 0.324541 0.077 Uiso 1 1 calc GR . . . .
H14C H 0.417210 0.572942 0.334956 0.077 Uiso 1 1 calc GR . . . .
C15 C 0.4483(3) 0.5879(15) 0.4132(7) 0.047(3) Uani 1 1 d . . . . .
C16 C 0.4711(3) 0.6607(14) 0.4476(7) 0.047(3) Uani 1 1 d . . . . .
H16 H 0.483690 0.722353 0.430309 0.057 Uiso 1 1 calc R . . . .
C17 C 0.4715(3) 0.6248(15) 0.5120(8) 0.048(3) Uani 1 1 d . . . . .
C18 C 0.4915(4) 0.6716(19) 0.5725(8) 0.070(5) Uani 1 1 d . . . . .
H18A H 0.478466 0.714029 0.601522 0.106 Uiso 1 1 calc GR . . . .
H18B H 0.507053 0.730287 0.559429 0.106 Uiso 1 1 calc GR . . . .
H18C H 0.501603 0.599780 0.594407 0.106 Uiso 1 1 calc GR . . . .
C19 C 0.2806(3) 0.6942(11) 0.2651(6) 0.034(3) Uani 1 1 d . . . . .
H19A H 0.292356 0.727825 0.230492 0.041 Uiso 1 1 calc R . . . .
H19B H 0.259086 0.721667 0.257216 0.041 Uiso 1 1 calc R . . . .
C20 C 0.2948(3) 0.7454(12) 0.3333(6) 0.037(3) Uani 1 1 d . . . . .
H20A H 0.281997 0.718122 0.367508 0.045 Uiso 1 1 calc R . . . .
H20B H 0.295490 0.838228 0.333050 0.045 Uiso 1 1 calc R . . . .
C21 C 0.2687(3) 0.4785(12) 0.1827(6) 0.034(3) Uani 1 1 d . . . . .
C22 C 0.2470(3) 0.5560(15) 0.1492(6) 0.047(3) Uani 1 1 d . . . . .
H22 H 0.238797 0.626897 0.169135 0.056 Uiso 1 1 calc R . . . .
C23 C 0.2375(4) 0.5249(15) 0.0835(7) 0.047(3) Uani 1 1 d . . . . .
H23 H 0.222946 0.576402 0.060126 0.057 Uiso 1 1 calc R . . . .
C24 C 0.2496(4) 0.4191(15) 0.0533(6) 0.050(4) Uani 1 1 d . . . . .
H24 H 0.243294 0.398844 0.010227 0.060 Uiso 1 1 calc R . . . .
C25 C 0.2710(3) 0.3462(16) 0.0887(7) 0.052(4) Uani 1 1 d . . . . .
H25 H 0.279483 0.275697 0.068897 0.063 Uiso 1 1 calc R . . . .
C26 C 0.2806(3) 0.3732(14) 0.1531(7) 0.044(3) Uani 1 1 d . . . . .
H26 H 0.294969 0.320356 0.176181 0.053 Uiso 1 1 calc R . . . .
C30 C 0.2513(3) 0.4758(12) 0.3154(6) 0.039(3) Uani 1 1 d . . . . .
C31 C 0.2582(3) 0.3978(13) 0.3729(6) 0.041(3) Uani 1 1 d . . . . .
H31 H 0.278561 0.371372 0.384444 0.049 Uiso 1 1 calc R . . . .
C32 C 0.2346(4) 0.3634(13) 0.4100(6) 0.044(3) Uani 1 1 d . . . . .
H32 H 0.239240 0.315788 0.447754 0.053 Uiso 1 1 calc R . . . .
C33 C 0.2042(4) 0.3977(14) 0.3927(7) 0.053(4) Uani 1 1 d . . . . .
H33 H 0.188336 0.371319 0.417975 0.064 Uiso 1 1 calc R . . . .
C34 C 0.1971(4) 0.4720(14) 0.3371(7) 0.050(4) Uani 1 1 d . . . . .
H34 H 0.176600 0.497456 0.326116 0.059 Uiso 1 1 calc R . . . .
C35 C 0.2203(3) 0.5079(14) 0.2986(7) 0.043(3) Uani 1 1 d . . . . .
H35 H 0.215200 0.554381 0.260721 0.052 Uiso 1 1 calc R . . . .
C40 C 0.3577(3) 0.7665(13) 0.2912(6) 0.039(3) Uani 1 1 d . . . . .
C41 C 0.3659(3) 0.8947(14) 0.3027(7) 0.048(3) Uani 1 1 d . . . . .
H41 H 0.359559 0.935763 0.339506 0.057 Uiso 1 1 calc R . . . .
C42 C 0.3833(4) 0.9609(13) 0.2603(7) 0.049(3) Uani 1 1 d . . . . .
H42 H 0.389412 1.044894 0.269367 0.058 Uiso 1 1 calc R . . . .
C43 C 0.3915(4) 0.9020(15) 0.2052(8) 0.054(4) Uani 1 1 d . . . . .
H43 H 0.402577 0.947532 0.175824 0.065 Uiso 1 1 calc R . . . .
C44 C 0.3835(4) 0.7755(16) 0.1918(8) 0.057(4) Uani 1 1 d . . . . .
H44 H 0.389718 0.735916 0.154422 0.068 Uiso 1 1 calc R . . . .
C45 C 0.3660(3) 0.7074(14) 0.2354(7) 0.043(3) Uani 1 1 d . . . . .
H45 H 0.360031 0.623186 0.226496 0.052 Uiso 1 1 calc R . . . .
C46 C 0.3487(3) 0.7338(12) 0.4282(5) 0.031(3) Uani 1 1 d . . . . .
C47 C 0.3795(4) 0.7325(15) 0.4456(7) 0.052(4) Uani 1 1 d . . . . .
H47 H 0.393250 0.704341 0.416017 0.062 Uiso 1 1 calc R . . . .
C48 C 0.3910(3) 0.7734(14) 0.5081(7) 0.049(4) Uani 1 1 d . . . . .
H48 H 0.412131 0.764854 0.521333 0.059 Uiso 1 1 calc R . . . .
C49 C 0.3716(4) 0.8244(15) 0.5484(8) 0.053(4) Uani 1 1 d . . . . .
H49 H 0.379421 0.854157 0.589041 0.064 Uiso 1 1 calc R . . . .
C50 C 0.3405(4) 0.8336(15) 0.5309(7) 0.050(4) Uani 1 1 d . . . . .
H50 H 0.327354 0.869958 0.559618 0.060 Uiso 1 1 calc R . . . .
C51 C 0.3284(3) 0.7900(14) 0.4715(7) 0.046(3) Uani 1 1 d . . . . .
H51 H 0.307105 0.796896 0.459548 0.055 Uiso 1 1 calc R . . . .
B1 B 0.4383(4) 0.4592(18) 0.5759(8) 0.050(4) Uani 1 1 d . . . . .
H1 H 0.449892 0.491456 0.615524 0.059 Uiso 1 1 calc R . . . .

loop_
_atom_site_aniso_label
_atom_site_aniso_U_11
_atom_site_aniso_U_22
_atom_site_aniso_U_33
_atom_site_aniso_U_23
_atom_site_aniso_U_13
_atom_site_aniso_U_12
Pd1 0.0370(5) 0.0302(5) 0.0332(5) -0.0022(4) -0.0009(3) 0.0012(3)
Mo1 0.0380(5) 0.0385(6) 0.0342(6) 0.0017(4) -0.0011(4) -0.0022(4)
Br1 0.0537(9) 0.0346(8) 0.0619(10) -0.0096(7) -0.0128(7) 0.0030(6)
P1 0.0360(15) 0.0274(15) 0.0306(15) -0.0017(12) 0.0012(12) 0.0014(11)
P2 0.0395(16) 0.0346(17) 0.0273(15) -0.0050(13) 0.0008(12) 0.0002(12)
O1 0.096(9) 0.046(6) 0.046(6) -0.002(5) 0.006(6) 0.006(6)
O2 0.063(7) 0.043(6) 0.093(9) 0.011(6) 0.003(6) -0.008(5)
N1 0.056(8) 0.041(7) 0.053(7) -0.003(6) -0.002(6) -0.005(5)
N2 0.037(6) 0.051(7) 0.052(7) 0.006(6) -0.008(5) -0.004(5)
N3 0.036(6) 0.050(7) 0.030(5) 0.008(5) 0.009(4) -0.010(5)
N4 0.046(7) 0.062(8) 0.024(5) 0.009(5) -0.003(4) -0.016(5)
N5 0.031(5) 0.045(6) 0.033(5) -0.001(5) 0.013(4) -0.003(4)
N6 0.028(5) 0.049(7) 0.035(5) -0.001(5) 0.000(4) -0.009(4)
C1 0.040(7) 0.030(6) 0.040(7) -0.014(5) 0.017(5) -0.014(5)
C2 0.055(8) 0.037(7) 0.023(6) 0.005(5) 0.007(5) -0.002(6)
C3 0.045(7) 0.065(10) 0.033(7) 0.012(7) 0.009(5) -0.015(7)
C4 0.080(12) 0.040(9) 0.059(10) 0.009(7) 0.003(8) 0.003(8)
C5 0.039(8) 0.042(9) 0.084(12) 0.016(8) -0.001(7) 0.002(6)
C6 0.062(10) 0.062(10) 0.044(8) 0.017(7) 0.015(7) 0.007(8)
C7 0.041(7) 0.075(11) 0.022(6) 0.009(6) 0.004(5) 0.013(7)
C8 0.058(10) 0.104(15) 0.044(9) 0.036(10) -0.004(7) -0.005(9)
C9 0.031(6) 0.037(7) 0.061(9) 0.003(7) 0.008(6) 0.004(5)
C10 0.036(7) 0.045(8) 0.049(8) 0.021(6) 0.008(6) -0.008(5)
C11 0.052(8) 0.047(8) 0.035(7) 0.017(6) 0.018(6) 0.006(6)
C12 0.062(8) 0.033(7) 0.018(6) -0.002(5) 0.007(5) 0.010(6)
C13 0.067(10) 0.065(11) 0.043(8) -0.004(8) 0.007(7) 0.006(8)
C14 0.052(9) 0.059(10) 0.043(8) 0.010(7) 0.005(6) 0.004(7)
C15 0.040(7) 0.050(9) 0.049(8) -0.006(7) -0.003(6) -0.002(6)
C16 0.054(8) 0.052(9) 0.037(7) -0.008(6) 0.005(6) -0.017(7)
C17 0.033(7) 0.054(9) 0.057(9) -0.010(7) 0.007(6) -0.014(6)
C18 0.065(11) 0.084(14) 0.061(11) -0.004(10) -0.002(9) -0.021(10)
C19 0.039(6) 0.030(6) 0.032(6) 0.007(5) -0.001(5) -0.012(5)
C20 0.035(6) 0.035(7) 0.042(7) -0.009(5) 0.005(5) 0.006(5)
C21 0.045(7) 0.028(6) 0.030(6) -0.002(5) 0.005(5) -0.005(5)
C22 0.052(8) 0.057(9) 0.031(7) -0.005(6) 0.001(6) -0.015(7)
C23 0.053(8) 0.050(9) 0.036(7) 0.007(6) -0.010(6) -0.014(6)
C24 0.066(10) 0.059(10) 0.022(6) 0.004(6) -0.012(6) -0.016(7)
C25 0.046(8) 0.067(11) 0.046(8) -0.013(7) 0.012(6) -0.008(7)
C26 0.034(7) 0.058(9) 0.043(8) -0.015(6) 0.015(5) -0.006(6)
C30 0.053(8) 0.028(6) 0.035(7) -0.006(5) 0.001(6) 0.005(5)
C31 0.044(7) 0.037(7) 0.040(7) 0.003(6) -0.007(5) 0.006(5)
C32 0.064(9) 0.046(8) 0.023(6) -0.007(6) 0.009(6) 0.007(6)
C33 0.081(11) 0.038(8) 0.044(8) 0.008(6) 0.024(8) -0.001(7)
C34 0.043(8) 0.052(9) 0.054(9) -0.005(7) 0.005(6) 0.005(6)
C35 0.045(8) 0.044(8) 0.039(7) -0.006(6) 0.000(6) -0.003(6)
C40 0.038(7) 0.045(8) 0.035(7) -0.002(6) 0.011(5) -0.002(5)
C41 0.052(8) 0.037(7) 0.056(9) -0.011(7) 0.020(7) -0.018(6)
C42 0.067(10) 0.026(7) 0.055(9) -0.005(6) 0.011(7) 0.002(6)
C43 0.047(8) 0.044(9) 0.070(11) 0.016(8) 0.001(7) -0.003(6)
C44 0.062(10) 0.057(10) 0.055(9) -0.006(8) 0.031(8) 0.007(7)
C45 0.049(8) 0.038(7) 0.044(8) -0.009(6) 0.012(6) 0.000(6)
C46 0.028(6) 0.047(7) 0.018(5) -0.011(5) 0.002(4) 0.003(5)
C47 0.058(9) 0.056(9) 0.042(8) -0.026(7) 0.006(6) -0.010(7)
C48 0.043(8) 0.052(9) 0.047(8) -0.004(7) -0.019(6) 0.009(6)
C49 0.063(10) 0.051(9) 0.045(8) -0.004(7) -0.002(7) -0.001(7)
C50 0.054(9) 0.059(10) 0.038(8) -0.008(7) 0.010(6) -0.007(7)
C51 0.035(7) 0.046(8) 0.056(9) -0.021(7) 0.003(6) 0.005(6)
B1 0.034(8) 0.069(12) 0.045(9) -0.009(8) 0.005(6) -0.032(8)

loop_
_atom_type_symbol
_atom_type_description
_atom_type_scat_dispersion_real
_atom_type_scat_dispersion_imag
_atom_type_scat_source
C C 0.0181 0.0091 'International Tables Vol C Tables 4.2.6.8 and 6.1.1.4'
H H 0.0000 0.0000 'International Tables Vol C Tables 4.2.6.8 and 6.1.1.4'
B B 0.0090 0.0039 'International Tables Vol C Tables 4.2.6.8 and 6.1.1.4'
Br Br -0.6763 1.2805 'International Tables Vol C Tables 4.2.6.8 and 6.1.1.4'
Mo Mo -0.0483 2.7339 'International Tables Vol C Tables 4.2.6.8 and 6.1.1.4'
N N 0.0311 0.0180 'International Tables Vol C Tables 4.2.6.8 and 6.1.1.4'
O O 0.0492 0.0322 'International Tables Vol C Tables 4.2.6.8 and 6.1.1.4'
P P 0.2955 0.4335 'International Tables Vol C Tables 4.2.6.8 and 6.1.1.4'
Pd Pd 0.1215 3.9337 'International Tables Vol C Tables 4.2.6.8 and 6.1.1.4'

loop_
_exptl_crystal_face_index_h
_exptl_crystal_face_index_k
_exptl_crystal_face_index_l
_exptl_crystal_face_perp_dist
-5 0 13 0.0256
6 -1 -13 0.0123
-9 6 -3 0.0297
9 -6 4 0.0199
-28 1 1 0.0129
27 -1 1 0.0130

loop_
_geom_angle_atom_site_label_1
_geom_angle_atom_site_label_2
_geom_angle_atom_site_label_3
_geom_angle
_geom_angle_site_symmetry_1
_geom_angle_site_symmetry_3
_geom_angle_publ_flag
P1 Pd1 Br1 94.95(9) . . ?
P2 Pd1 Br1 177.35(10) . . ?
P2 Pd1 P1 85.26(11) . . ?
C1 Pd1 Br1 88.1(3) . . ?
C1 Pd1 P1 170.5(3) . . ?
C1 Pd1 P2 92.1(3) . . ?
N3 Mo1 N1 82.1(4) . . ?
N3 Mo1 N5 83.2(4) . . ?
N5 Mo1 N1 80.4(4) . . ?
C1 Mo1 N1 174.1(5) . . ?
C1 Mo1 N3 100.3(5) . . ?
C1 Mo1 N5 105.2(5) . . ?
C1 Mo1 C2 84.7(5) . . ?
C1 Mo1 C3 86.2(6) . . ?
C2 Mo1 N1 92.9(5) . . ?
C2 Mo1 N3 175.0(5) . . ?
C2 Mo1 N5 95.2(5) . . ?
C3 Mo1 N1 88.4(5) . . ?
C3 Mo1 N3 93.2(5) . . ?
C3 Mo1 N5 168.6(5) . . ?
C3 Mo1 C2 87.5(6) . . ?
C19 P1 Pd1 106.5(4) . . ?
C19 P1 C21 103.1(6) . . ?
C19 P1 C30 103.7(6) . . ?
C21 P1 Pd1 127.1(4) . . ?
C30 P1 Pd1 109.6(4) . . ?
C30 P1 C21 104.6(6) . . ?
C20 P2 Pd1 106.7(4) . . ?
C40 P2 Pd1 111.1(4) . . ?
C40 P2 C20 104.7(6) . . ?
C46 P2 Pd1 122.0(4) . . ?
C46 P2 C20 105.4(5) . . ?
C46 P2 C40 105.5(6) . . ?
N2 N1 Mo1 118.4(9) . . ?
C5 N1 Mo1 137.0(11) . . ?
C5 N1 N2 103.5(13) . . ?
N1 N2 B1 118.3(11) . . ?
C7 N2 N1 112.1(13) . . ?
C7 N2 B1 129.6(13) . . ?
N4 N3 Mo1 120.3(8) . . ?
C10 N3 Mo1 133.9(9) . . ?
C10 N3 N4 105.3(11) . . ?
N3 N4 B1 120.5(12) . . ?
C12 N4 N3 109.3(11) . . ?
C12 N4 B1 129.7(12) . . ?
N6 N5 Mo1 120.9(8) . . ?
C15 N5 Mo1 133.0(9) . . ?
C15 N5 N6 106.1(10) . . ?
N5 N6 C17 110.5(11) . . ?
N5 N6 B1 119.6(10) . . ?
C17 N6 B1 129.5(12) . . ?
Mo1 C1 Pd1 167.9(7) . . ?
O1 C2 Mo1 175.6(13) . . ?
O2 C3 Mo1 178.8(15) . . ?
H4A C4 H4B 109.5 . . ?
H4A C4 H4C 109.5 . . ?
H4B C4 H4C 109.5 . . ?
C5 C4 H4A 109.5 . . ?
C5 C4 H4B 109.5 . . ?
C5 C4 H4C 109.5 . . ?
N1 C5 C4 121.2(15) . . ?
N1 C5 C6 112.1(15) . . ?
C6 C5 C4 126.7(14) . . ?
C5 C6 H6 128.2 . . ?
C7 C6 C5 103.7(14) . . ?
C7 C6 H6 128.2 . . ?
N2 C7 C6 108.6(13) . . ?
N2 C7 C8 124.4(16) . . ?
C6 C7 C8 127.0(15) . . ?
C7 C8 H8A 109.5 . . ?
C7 C8 H8B 109.5 . . ?
C7 C8 H8C 109.5 . . ?
H8A C8 H8B 109.5 . . ?
H8A C8 H8C 109.5 . . ?
H8B C8 H8C 109.5 . . ?
H9A C9 H9B 109.5 . . ?
H9A C9 H9C 109.5 . . ?
H9B C9 H9C 109.5 . . ?
C10 C9 H9A 109.5 . . ?
C10 C9 H9B 109.5 . . ?
C10 C9 H9C 109.5 . . ?
N3 C10 C9 121.2(13) . . ?
N3 C10 C11 110.6(12) . . ?
C11 C10 C9 128.2(13) . . ?
C10 C11 H11 127.0 . . ?
C12 C11 C10 106.0(12) . . ?
C12 C11 H11 127.0 . . ?
N4 C12 C11 108.7(12) . . ?
N4 C12 C13 124.2(13) . . ?
C11 C12 C13 127.1(13) . . ?
C12 C13 H13A 109.5 . . ?
C12 C13 H13B 109.5 . . ?
C12 C13 H13C 109.5 . . ?
H13A C13 H13B 109.5 . . ?
H13A C13 H13C 109.5 . . ?
H13B C13 H13C 109.5 . . ?
H14A C14 H14B 109.5 . . ?
H14A C14 H14C 109.5 . . ?
H14B C14 H14C 109.5 . . ?
C15 C14 H14A 109.5 . . ?
C15 C14 H14B 109.5 . . ?
C15 C14 H14C 109.5 . . ?
N5 C15 C14 122.1(13) . . ?
N5 C15 C16 109.7(13) . . ?
C16 C15 C14 128.2(14) . . ?
C15 C16 H16 126.4 . . ?
C17 C16 C15 107.2(13) . . ?
C17 C16 H16 126.4 . . ?
N6 C17 C16 106.5(12) . . ?
N6 C17 C18 122.4(14) . . ?
C16 C17 C18 131.1(14) . . ?
C17 C18 H18A 109.5 . . ?
C17 C18 H18B 109.5 . . ?
C17 C18 H18C 109.5 . . ?
H18A C18 H18B 109.5 . . ?
H18A C18 H18C 109.5 . . ?
H18B C18 H18C 109.5 . . ?
P1 C19 H19A 110.1 . . ?
P1 C19 H19B 110.1 . . ?
H19A C19 H19B 108.4 . . ?
C20 C19 P1 108.2(8) . . ?
C20 C19 H19A 110.1 . . ?
C20 C19 H19B 110.1 . . ?
P2 C20 H20A 110.2 . . ?
P2 C20 H20B 110.2 . . ?
C19 C20 P2 107.7(8) . . ?
C19 C20 H20A 110.2 . . ?
C19 C20 H20B 110.2 . . ?
H20A C20 H20B 108.5 . . ?
C22 C21 P1 118.6(10) . . ?
C26 C21 P1 120.7(10) . . ?
C26 C21 C22 120.6(13) . . ?
C21 C22 H22 120.9 . . ?
C21 C22 C23 118.3(14) . . ?
C23 C22 H22 120.9 . . ?
C22 C23 H23 119.4 . . ?
C24 C23 C22 121.3(14) . . ?
C24 C23 H23 119.4 . . ?
C23 C24 H24 121.0 . . ?
C25 C24 C23 117.9(13) . . ?
C25 C24 H24 121.0 . . ?
C24 C25 H25 118.8 . . ?
C24 C25 C26 122.3(15) . . ?
C26 C25 H25 118.8 . . ?
C21 C26 C25 119.6(15) . . ?
C21 C26 H26 120.2 . . ?
C25 C26 H26 120.2 . . ?
C31 C30 P1 119.5(11) . . ?
C35 C30 P1 122.5(11) . . ?
C35 C30 C31 118.0(13) . . ?
C30 C31 H31 120.3 . . ?
C32 C31 C30 119.4(13) . . ?
C32 C31 H31 120.3 . . ?
C31 C32 H32 119.3 . . ?
C31 C32 C33 121.4(13) . . ?
C33 C32 H32 119.3 . . ?
C32 C33 H33 120.1 . . ?
C32 C33 C34 119.8(14) . . ?
C34 C33 H33 120.1 . . ?
C33 C34 H34 119.9 . . ?
C35 C34 C33 120.2(15) . . ?
C35 C34 H34 119.9 . . ?
C30 C35 H35 119.4 . . ?
C34 C35 C30 121.1(14) . . ?
C34 C35 H35 119.4 . . ?
C41 C40 P2 120.7(10) . . ?
C45 C40 P2 119.7(11) . . ?
C45 C40 C41 119.5(13) . . ?
C40 C41 H41 119.5 . . ?
C42 C41 C40 121.0(13) . . ?
C42 C41 H41 119.5 . . ?
C41 C42 H42 120.4 . . ?
C43 C42 C41 119.2(14) . . ?
C43 C42 H42 120.4 . . ?
C42 C43 H43 119.3 . . ?
C42 C43 C44 121.4(14) . . ?
C44 C43 H43 119.3 . . ?
C43 C44 H44 120.3 . . ?
C43 C44 C45 119.4(14) . . ?
C45 C44 H44 120.3 . . ?
C40 C45 C44 119.4(13) . . ?
C40 C45 H45 120.3 . . ?
C44 C45 H45 120.3 . . ?
C47 C46 P2 119.3(9) . . ?
C47 C46 C51 118.6(11) . . ?
C51 C46 P2 121.8(9) . . ?
C46 C47 H47 119.7 . . ?
C46 C47 C48 120.6(14) . . ?
C48 C47 H47 119.7 . . ?
C47 C48 H48 120.2 . . ?
C49 C48 C47 119.7(14) . . ?
C49 C48 H48 120.2 . . ?
C48 C49 H49 119.4 . . ?
C48 C49 C50 121.1(15) . . ?
C50 C49 H49 119.4 . . ?
C49 C50 H50 119.7 . . ?
C49 C50 C51 120.5(14) . . ?
C51 C50 H50 119.7 . . ?
C46 C51 H51 120.4 . . ?
C50 C51 C46 119.2(13) . . ?
C50 C51 H51 120.4 . . ?
N2 B1 N6 109.3(12) . . ?
N2 B1 H1 109.4 . . ?
N4 B1 N2 110.4(11) . . ?
N4 B1 N6 108.9(13) . . ?
N4 B1 H1 109.4 . . ?
N6 B1 H1 109.4 . . ?

loop_
_geom_bond_atom_site_label_1
_geom_bond_atom_site_label_2
_geom_bond_distance
_geom_bond_site_symmetry_2
_geom_bond_publ_flag
Pd1 Br1 2.4778(17) . ?
Pd1 P1 2.376(3) . ?
Pd1 P2 2.264(3) . ?
Pd1 C1 2.008(14) . ?
Mo1 N1 2.308(13) . ?
Mo1 N3 2.213(11) . ?
Mo1 N5 2.221(11) . ?
Mo1 C1 1.787(14) . ?
Mo1 C2 1.985(13) . ?
Mo1 C3 1.983(14) . ?
P1 C19 1.795(12) . ?
P1 C21 1.833(12) . ?
P1 C30 1.818(15) . ?
P2 C20 1.852(12) . ?
P2 C40 1.829(13) . ?
P2 C46 1.805(11) . ?
O1 C2 1.145(16) . ?
O2 C3 1.191(17) . ?
N1 N2 1.408(16) . ?
N1 C5 1.323(18) . ?
N2 C7 1.340(17) . ?
N2 B1 1.55(2) . ?
N3 N4 1.381(15) . ?
N3 C10 1.370(16) . ?
N4 C12 1.366(16) . ?
N4 B1 1.49(2) . ?
N5 N6 1.368(14) . ?
N5 C15 1.355(17) . ?
N6 C17 1.371(16) . ?
N6 B1 1.566(19) . ?
C4 H4A 0.9600 . ?
C4 H4B 0.9600 . ?
C4 H4C 0.9600 . ?
C4 C5 1.55(2) . ?
C5 C6 1.46(2) . ?
C6 H6 0.9300 . ?
C6 C7 1.37(2) . ?
C7 C8 1.468(19) . ?
C8 H8A 0.9600 . ?
C8 H8B 0.9600 . ?
C8 H8C 0.9600 . ?
C9 H9A 0.9600 . ?
C9 H9B 0.9600 . ?
C9 H9C 0.9600 . ?
C9 C10 1.502(18) . ?
C10 C11 1.38(2) . ?
C11 H11 0.9300 . ?
C11 C12 1.37(2) . ?
C12 C13 1.509(19) . ?
C13 H13A 0.9600 . ?
C13 H13B 0.9600 . ?
C13 H13C 0.9600 . ?
C14 H14A 0.9600 . ?
C14 H14B 0.9600 . ?
C14 H14C 0.9600 . ?
C14 C15 1.479(19) . ?
C15 C16 1.387(19) . ?
C16 H16 0.9300 . ?
C16 C17 1.38(2) . ?
C17 C18 1.53(2) . ?
C18 H18A 0.9600 . ?
C18 H18B 0.9600 . ?
C18 H18C 0.9600 . ?
C19 H19A 0.9700 . ?
C19 H19B 0.9700 . ?
C19 C20 1.576(16) . ?
C20 H20A 0.9700 . ?
C20 H20B 0.9700 . ?
C21 C22 1.38(2) . ?
C21 C26 1.375(17) . ?
C22 H22 0.9300 . ?
C22 C23 1.416(17) . ?
C23 H23 0.9300 . ?
C23 C24 1.39(2) . ?
C24 H24 0.9300 . ?
C24 C25 1.36(2) . ?
C25 H25 0.9300 . ?
C25 C26 1.384(19) . ?
C26 H26 0.9300 . ?
C30 C31 1.446(18) . ?
C30 C35 1.388(19) . ?
C31 H31 0.9300 . ?
C31 C32 1.365(19) . ?
C32 H32 0.9300 . ?
C32 C33 1.38(2) . ?
C33 H33 0.9300 . ?
C33 C34 1.39(2) . ?
C34 H34 0.9300 . ?
C34 C35 1.375(19) . ?
C35 H35 0.9300 . ?
C40 C41 1.400(18) . ?
C40 C45 1.374(17) . ?
C41 H41 0.9300 . ?
C41 C42 1.378(19) . ?
C42 H42 0.9300 . ?
C42 C43 1.36(2) . ?
C43 H43 0.9300 . ?
C43 C44 1.39(2) . ?
C44 H44 0.9300 . ?
C44 C45 1.410(19) . ?
C45 H45 0.9300 . ?
C46 C47 1.341(19) . ?
C46 C51 1.423(16) . ?
C47 H47 0.9300 . ?
C47 C48 1.408(18) . ?
C48 H48 0.9300 . ?
C48 C49 1.33(2) . ?
C49 H49 0.9300 . ?
C49 C50 1.36(2) . ?
C50 H50 0.9300 . ?
C50 C51 1.367(19) . ?
C51 H51 0.9300 . ?
B1 H1 0.9800 . ?

loop_
_exptl_oxdiff_crystal_face_indexfrac_h
_exptl_oxdiff_crystal_face_indexfrac_k
_exptl_oxdiff_crystal_face_indexfrac_l
_exptl_oxdiff_crystal_face_x
_exptl_oxdiff_crystal_face_y
_exptl_oxdiff_crystal_face_z
-4.6851 0.3212 13.2785 -0.0691 0.3609 0.9300
5.6357 -0.9242 -13.1184 0.0851 -0.4473 -0.8903
-9.2688 6.1540 -3.0196 -0.1572 0.8493 -0.5040
8.8230 -6.0523 3.9049 0.1504 -0.8132 0.5622
-27.7132 0.7905 1.1270 -0.9429 0.3329 -0.0090
27.3139 -1.0665 0.6845 0.9321 -0.3294 0.1503

loop_
_smtbx_masks_void_nr
_smtbx_masks_void_average_x
_smtbx_masks_void_average_y
_smtbx_masks_void_average_z
_smtbx_masks_void_volume
_smtbx_masks_void_count_electrons
_smtbx_masks_void_content
1 0.065 0.361 0.880 8.1 0.0 ?
2 0.065 0.639 0.380 8.1 0.0 ?
3 0.435 0.139 0.120 8.1 0.0 ?
4 0.435 0.861 0.620 8.1 0.0 ?
5 0.565 0.139 0.380 8.1 0.0 ?
6 0.565 0.861 0.880 8.1 0.0 ?
7 0.935 0.361 0.620 8.1 0.0 ?
8 0.935 0.639 0.120 8.1 0.0 ?
